data_4064194
loop_
_publ_author_name
'Diebolt, Olivier'
'Fortman, George C.'
'Clavier, Herv\'e'
'Slawin, Alexandra M. Z.'
'Escudero-Ad\'an, Eduardo C.'
'Benet-Buchholz, Jordi'
'Nolan, Steven P.'

_publ_section_title
;
 Steric and Electronic Parameters Characterizing Bulky and Electron-Rich
 Dialkylbiarylphosphines
;
_journal_issue 6
_journal_name_full Organometallics
_journal_page_first 1668
_journal_paper_doi 10.1021/om101174x
_journal_volume 30
_journal_year 2011
_chemical_formula_sum 'C35 H49 Cl Ir O P'
_chemical_formula_weight 744.36
_chemical_name_systematic
; 
 ? 
;
_space_group_IT_number 2
_symmetry_cell_setting triclinic
_symmetry_space_group_name_Hall '-P 1'
_symmetry_space_group_name_H-M 'P -1'
_atom_sites_solution_hydrogens geom
_atom_sites_solution_primary direct
_atom_sites_solution_secondary difmap
_audit_creation_method SHELXL-97
_cell_angle_alpha 97.4660(10)
_cell_angle_beta 99.5490(10)
_cell_angle_gamma 99.5550(10)
_cell_formula_units_Z 2
_cell_length_a 9.7647(2)
_cell_length_b 9.8404(2)
_cell_length_c 16.6899(3)
_cell_measurement_reflns_used 9686
_cell_measurement_temperature 100(2)
_cell_measurement_theta_max 39.20
_cell_measurement_theta_min 3.66
_cell_volume 1538.96(5)
_computing_cell_refinement 'Bruker APEX2 v2009.1-0'
_computing_data_collection 'Bruker APEX2 v2009.1-0'
_computing_data_reduction 'Bruker SAINT V7.60A'
_computing_molecular_graphics 'Bruker SHELXTL'
_computing_publication_material 'Bruker SHELXTL'
_computing_structure_refinement 'SHELXS-97 (Sheldrick, 2008)'
_computing_structure_solution 'SHELXS-97 (Sheldrick, 2008)'
_diffrn_ambient_temperature 100(2)
_diffrn_detector_area_resol_mean 512
_diffrn_detector_type '4K CCD area detector APEX II'
_diffrn_measured_fraction_theta_full 0.953
_diffrn_measured_fraction_theta_max 0.861
_diffrn_measurement_device_type 'Kappa 4-axis goniometer bruker-nonius'
_diffrn_measurement_method
;
 Fullsphere data collection, phi and omega scans
;
_diffrn_measurement_specimen_support 'magnetic support whith 10 micron nylon fiber cryoloop'
_diffrn_radiation_monochromator 'Multilayer Montel 200 mirrors'
_diffrn_radiation_type MoK\a
_diffrn_radiation_wavelength 0.71073
_diffrn_reflns_av_R_equivalents 0.0258
_diffrn_reflns_av_sigmaI/netI 0.0323
_diffrn_reflns_limit_h_max 17
_diffrn_reflns_limit_h_min -12
_diffrn_reflns_limit_k_max 17
_diffrn_reflns_limit_k_min -17
_diffrn_reflns_limit_l_max 29
_diffrn_reflns_limit_l_min -29
_diffrn_reflns_number 36021
_diffrn_reflns_theta_full 27.50
_diffrn_reflns_theta_max 39.30
_diffrn_reflns_theta_min 3.66
_diffrn_source 'rotating anode X-ray tube'
_diffrn_source_current 70
_diffrn_source_power 50
_diffrn_source_size '3 mm x 0.3 mm fine focus'
_diffrn_source_type 'Bruker-Nonius FR 591'
_exptl_absorpt_coefficient_mu 4.503
_exptl_absorpt_correction_T_max 1.0
_exptl_absorpt_correction_T_min 0.57
_exptl_absorpt_correction_type empirical
_exptl_absorpt_process_details
; 
 SADABS Version 2008/1 Bruker-Nonius
 Blessing, Acta Cryst. (1995) A51 33-38
;
_exptl_crystal_colour orange
_exptl_crystal_density_diffrn 1.606
_exptl_crystal_density_method 'not measured'
_exptl_crystal_description Block
_exptl_crystal_F_000 752
_exptl_crystal_size_max 0.40
_exptl_crystal_size_mid 0.20
_exptl_crystal_size_min 0.20
_refine_diff_density_max 3.444
_refine_diff_density_min -2.592
_refine_diff_density_rms 0.120
_refine_ls_extinction_method none
_refine_ls_goodness_of_fit_ref 1.031
_refine_ls_hydrogen_treatment noref
_refine_ls_matrix_type full
_refine_ls_number_parameters 377
_refine_ls_number_reflns 15721
_refine_ls_number_restraints 0
_refine_ls_restrained_S_all 1.031
_refine_ls_R_factor_all 0.0232
_refine_ls_R_factor_gt 0.0221
_refine_ls_shift/su_max 0.003
_refine_ls_shift/su_mean 0.000
_refine_ls_structure_factor_coef Fsqd
_refine_ls_weighting_details 'calc w=1/[\s^2^(Fo^2^)+(0.0314P)^2^+0.5384P] where P=(Fo^2^+2Fc^2^)/3'
_refine_ls_weighting_scheme calc
_refine_ls_wR_factor_gt 0.0555
_refine_ls_wR_factor_ref 0.0559
_reflns_number_gt 15064
_reflns_number_total 15721
_reflns_threshold_expression >2sigma(I)
_cod_data_source_file om101174x_si_002.cif
_cod_data_source_block 3b
_cod_depositor_comments
;
The following automatic conversions were performed:
'_diffrn_measurement_specimen_suppport' tag replaced with
'_diffrn_measurement_specimen_support'.

Automatic conversion script
Id: cif_correct_tags 1440 2010-10-19 06:21:57Z saulius 

The following automatic conversions were performed:

'_symmetry_cell_setting' value 'Triclinic' changed to 'triclinic'
according to /home/saulius/struct/CIF-dictionaries/cif_core.dic
dictionary named 'cif_core.dic' version 2.4.1 from 2010-06-29.

Automatic conversion script
Id: cif_fix_values 1715 2011-07-08 13:25:40Z adriana 
;
_cod_original_sg_symbol_H-M P-1
_cod_database_code 4064194

loop_
_symmetry_equiv_pos_as_xyz
'x, y, z'
'-x, -y, -z'

loop_
_atom_site_label
_atom_site_type_symbol
_atom_site_fract_x
_atom_site_fract_y
_atom_site_fract_z
_atom_site_U_iso_or_equiv
_atom_site_adp_type
_atom_site_occupancy
_atom_site_symmetry_multiplicity
_atom_site_calc_flag
_atom_site_refinement_flags
_atom_site_disorder_assembly
_atom_site_disorder_group
C1 C 0.67934(12) 0.35808(12) 0.37122(7) 0.01039(16) Uani 1 1 d . . .
H1 H 0.6475 0.2544 0.3573 0.012 Uiso 1 1 calc R . .
Cl1 Cl 0.80932(4) 0.15263(3) 0.233537(19) 0.01493(5) Uani 1 1 d . . .
Ir1 Ir 0.692877(4) 0.299437(4) 0.156367(2) 0.00970(2) Uani 1 1 d . . .
P1 P 0.63750(3) 0.42543(3) 0.272928(18) 0.00892(5) Uani 1 1 d . . .
C2 C 0.60246(13) 0.40537(13) 0.44007(7) 0.01180(17) Uani 1 1 d . . .
H2A H 0.6361 0.5066 0.4602 0.014 Uiso 1 1 calc R . .
H2B H 0.4995 0.3893 0.4182 0.014 Uiso 1 1 calc R . .
C3 C 0.63057(15) 0.32389(15) 0.51153(8) 0.0151(2) Uani 1 1 d . . .
H3A H 0.5849 0.3590 0.5566 0.018 Uiso 1 1 calc R . .
H3B H 0.5880 0.2239 0.4926 0.018 Uiso 1 1 calc R . .
C4 C 0.78908(15) 0.33854(15) 0.54414(8) 0.0160(2) Uani 1 1 d . . .
H4A H 0.8293 0.4364 0.5702 0.019 Uiso 1 1 calc R . .
H4B H 0.8036 0.2782 0.5867 0.019 Uiso 1 1 calc R . .
C5 C 0.86632(14) 0.29745(14) 0.47488(8) 0.01448(19) Uani 1 1 d . . .
H5A H 0.9692 0.3135 0.4970 0.017 Uiso 1 1 calc R . .
H5B H 0.8336 0.1968 0.4529 0.017 Uiso 1 1 calc R . .
C6 C 0.83904(13) 0.38244(13) 0.40544(7) 0.01231(17) Uani 1 1 d . . .
H6A H 0.8891 0.3538 0.3610 0.015 Uiso 1 1 calc R . .
H6B H 0.8755 0.4829 0.4266 0.015 Uiso 1 1 calc R . .
C7 C 0.72915(13) 0.61054(13) 0.28799(8) 0.01218(17) Uani 1 1 d . . .
H7 H 0.6807 0.6504 0.2414 0.015 Uiso 1 1 calc R . .
C8 C 0.71765(15) 0.70483(13) 0.36616(8) 0.01381(18) Uani 1 1 d . . .
H8A H 0.7694 0.6750 0.4150 0.017 Uiso 1 1 calc R . .
H8B H 0.6171 0.6959 0.3712 0.017 Uiso 1 1 calc R . .
C9 C 0.77950(17) 0.85766(14) 0.36347(10) 0.0191(2) Uani 1 1 d . . .
H9A H 0.7222 0.8898 0.3176 0.023 Uiso 1 1 calc R . .
H9B H 0.7749 0.9165 0.4154 0.023 Uiso 1 1 calc R . .
C10 C 0.93319(17) 0.87490(16) 0.35183(11) 0.0230(3) Uani 1 1 d . . .
H10A H 0.9680 0.9729 0.3461 0.028 Uiso 1 1 calc R . .
H10B H 0.9927 0.8541 0.4011 0.028 Uiso 1 1 calc R . .
C11 C 0.94663(17) 0.77779(18) 0.27580(11) 0.0225(3) Uani 1 1 d . . .
H11A H 1.0478 0.7862 0.2723 0.027 Uiso 1 1 calc R . .
H11B H 0.8974 0.8071 0.2260 0.027 Uiso 1 1 calc R . .
C12 C 0.88405(15) 0.62514(15) 0.27735(9) 0.0168(2) Uani 1 1 d . . .
H12A H 0.9398 0.5918 0.3234 0.020 Uiso 1 1 calc R . .
H12B H 0.8891 0.5668 0.2253 0.020 Uiso 1 1 calc R . .
C13 C 0.44768(13) 0.43636(12) 0.25830(7) 0.01046(16) Uani 1 1 d . . .
C14 C 0.40677(14) 0.55825(14) 0.23509(8) 0.01382(18) Uani 1 1 d . . .
H14 H 0.4781 0.6356 0.2334 0.017 Uiso 1 1 calc R . .
C15 C 0.26573(16) 0.56968(16) 0.21459(9) 0.0177(2) Uani 1 1 d . . .
H15 H 0.2419 0.6539 0.1995 0.021 Uiso 1 1 calc R . .
C16 C 0.16032(16) 0.45784(17) 0.21620(10) 0.0201(2) Uani 1 1 d . . .
H16 H 0.0636 0.4638 0.2013 0.024 Uiso 1 1 calc R . .
C17 C 0.19746(14) 0.33682(15) 0.23987(9) 0.0170(2) Uani 1 1 d . . .
H17 H 0.1247 0.2608 0.2418 0.020 Uiso 1 1 calc R . .
C18 C 0.33892(13) 0.32328(13) 0.26108(7) 0.01172(17) Uani 1 1 d . . .
C19 C 0.36345(14) 0.18694(13) 0.28459(8) 0.01197(17) Uani 1 1 d . . .
C20 C 0.31031(15) 0.13799(14) 0.35143(8) 0.0154(2) Uani 1 1 d . . .
C21 C 0.33436(19) 0.00891(15) 0.37030(9) 0.0200(2) Uani 1 1 d . . .
H21 H 0.3008 -0.0241 0.4159 0.024 Uiso 1 1 calc R . .
C22 C 0.40621(18) -0.07270(15) 0.32414(9) 0.0194(2) Uani 1 1 d . . .
H22 H 0.4217 -0.1601 0.3383 0.023 Uiso 1 1 calc R . .
C23 C 0.45519(16) -0.02552(15) 0.25703(9) 0.0166(2) Uani 1 1 d . . .
H23 H 0.5033 -0.0810 0.2247 0.020 Uiso 1 1 calc R . .
C24 C 0.43327(14) 0.10330(13) 0.23770(8) 0.01307(18) Uani 1 1 d . . .
H24 H 0.4664 0.1351 0.1917 0.016 Uiso 1 1 calc R . .
C25 C 0.2287(2) 0.21940(16) 0.40382(11) 0.0228(3) Uani 1 1 d . . .
H25A H 0.1275 0.1939 0.3799 0.034 Uiso 1 1 calc R . .
H25B H 0.2612 0.3197 0.4057 0.034 Uiso 1 1 calc R . .
H25C H 0.2448 0.1972 0.4598 0.034 Uiso 1 1 calc R . .
C26 C 0.64513(18) 0.45246(15) 0.08230(8) 0.0177(2) Uani 1 1 d . . .
H26 H 0.6389 0.5436 0.1145 0.021 Uiso 1 1 calc R . .
C27 C 0.52403(16) 0.34608(16) 0.07470(8) 0.0165(2) Uani 1 1 d . . .
H27 H 0.4484 0.3768 0.1024 0.020 Uiso 1 1 calc R . .
C28 C 0.46818(17) 0.23134(17) 0.00080(9) 0.0195(2) Uani 1 1 d . . .
H28A H 0.4213 0.2715 -0.0453 0.023 Uiso 1 1 calc R . .
H28B H 0.3961 0.1598 0.0150 0.023 Uiso 1 1 calc R . .
C29 C 0.58524(18) 0.16098(17) -0.02735(9) 0.0184(2) Uani 1 1 d . . .
H29A H 0.5438 0.0640 -0.0547 0.022 Uiso 1 1 calc R . .
H29B H 0.6257 0.2119 -0.0680 0.022 Uiso 1 1 calc R . .
C30 C 0.70244(16) 0.15899(14) 0.04460(8) 0.0151(2) Uani 1 1 d . . .
H30 H 0.7162 0.0634 0.0539 0.018 Uiso 1 1 calc R . .
C31 C 0.82553(16) 0.26138(15) 0.06705(8) 0.0162(2) Uani 1 1 d . . .
H31 H 0.9119 0.2256 0.0891 0.019 Uiso 1 1 calc R . .
C32 C 0.85545(19) 0.38733(18) 0.02504(9) 0.0219(3) Uani 1 1 d . . .
H32A H 0.8757 0.3565 -0.0299 0.026 Uiso 1 1 calc R . .
H32B H 0.9411 0.4517 0.0577 0.026 Uiso 1 1 calc R . .
C33 C 0.7324(2) 0.46668(17) 0.01475(9) 0.0227(3) Uani 1 1 d . . .
H33A H 0.7707 0.5668 0.0159 0.027 Uiso 1 1 calc R . .
H33B H 0.6702 0.4303 -0.0396 0.027 Uiso 1 1 calc R . .
O1S O 1.0000 1.0000 0.0000 0.0208(3) Uani 1 2 d S . .
C1S C 1.0159(3) 1.0842(3) -0.05478(18) 0.0196(5) Uani 0.50 1 d P A -1
O2S O 1.1066(4) 1.1851(3) -0.04852(19) 0.0355(7) Uani 0.50 1 d P A -1
C2S C 0.9300(6) 1.0475(6) -0.1368(3) 0.0236(8) Uani 0.50 1 d P A -1
H2SA H 0.9553 1.1206 -0.1693 0.035 Uiso 0.50 1 calc PR A -1
H2SB H 0.8298 1.0384 -0.1332 0.035 Uiso 0.50 1 calc PR A -1
H2SC H 0.9468 0.9585 -0.1634 0.035 Uiso 0.50 1 calc PR A -1
C3S C 1.1180(3) 1.0380(3) 0.07532(18) 0.0189(5) Uani 0.50 1 d P A -1
H3SA H 1.2091 1.0322 0.0578 0.023 Uiso 0.50 1 calc PR A -1
H3SB H 1.1227 1.1360 0.1004 0.023 Uiso 0.50 1 calc PR A -1
C4S C 1.1034(6) 0.9650(7) 0.1260(3) 0.0277(9) Uani 0.50 1 d P A -1
H4SA H 1.1832 0.9943 0.1726 0.042 Uiso 0.50 1 calc PR A -1
H4SB H 1.1001 0.8679 0.1020 0.042 Uiso 0.50 1 calc PR A -1
H4SC H 1.0150 0.9726 0.1452 0.042 Uiso 0.50 1 calc PR A -1

loop_
_atom_site_aniso_label
_atom_site_aniso_U_11
_atom_site_aniso_U_22
_atom_site_aniso_U_33
_atom_site_aniso_U_23
_atom_site_aniso_U_13
_atom_site_aniso_U_12
C1 0.0098(4) 0.0101(4) 0.0103(4) 0.0018(3) -0.0004(3) 0.0014(3)
Cl1 0.01730(12) 0.01440(11) 0.01543(11) 0.00502(10) 0.00304(9) 0.00775(10)
Ir1 0.01132(2) 0.00904(2) 0.00933(2) 0.00231(1) 0.00173(1) 0.00323(1)
P1 0.00818(11) 0.00833(11) 0.00958(10) 0.00130(9) 0.00005(8) 0.00143(9)
C2 0.0116(4) 0.0125(4) 0.0108(4) 0.0020(4) 0.0010(3) 0.0019(4)
C3 0.0155(5) 0.0168(5) 0.0134(4) 0.0058(4) 0.0021(4) 0.0019(4)
C4 0.0173(5) 0.0170(5) 0.0126(4) 0.0048(4) -0.0012(4) 0.0027(4)
C5 0.0136(5) 0.0134(5) 0.0154(5) 0.0035(4) -0.0017(4) 0.0029(4)
C6 0.0100(4) 0.0127(4) 0.0132(4) 0.0027(4) -0.0005(3) 0.0014(4)
C7 0.0111(4) 0.0102(4) 0.0145(4) 0.0026(4) 0.0015(3) 0.0006(3)
C8 0.0160(5) 0.0084(4) 0.0151(4) 0.0010(4) 0.0004(4) 0.0001(4)
C9 0.0206(6) 0.0089(4) 0.0244(6) 0.0030(4) -0.0023(5) -0.0003(4)
C10 0.0176(6) 0.0137(5) 0.0330(7) 0.0084(5) -0.0050(5) -0.0041(4)
C11 0.0149(6) 0.0219(6) 0.0306(7) 0.0129(6) 0.0031(5) -0.0024(5)
C12 0.0117(5) 0.0169(5) 0.0217(5) 0.0058(5) 0.0033(4) 0.0005(4)
C13 0.0096(4) 0.0101(4) 0.0103(4) 0.0000(3) -0.0005(3) 0.0016(3)
C14 0.0136(5) 0.0119(4) 0.0154(4) 0.0019(4) -0.0003(4) 0.0045(4)
C15 0.0157(5) 0.0170(5) 0.0196(5) 0.0011(5) -0.0020(4) 0.0081(4)
C16 0.0122(5) 0.0219(6) 0.0238(6) -0.0028(5) -0.0028(4) 0.0076(5)
C17 0.0092(4) 0.0170(5) 0.0221(5) -0.0018(5) -0.0005(4) 0.0020(4)
C18 0.0094(4) 0.0110(4) 0.0130(4) -0.0011(4) 0.0004(3) 0.0012(3)
C19 0.0107(4) 0.0099(4) 0.0133(4) -0.0009(4) 0.0009(3) -0.0002(3)
C20 0.0169(5) 0.0112(4) 0.0158(5) -0.0017(4) 0.0047(4) -0.0023(4)
C21 0.0259(7) 0.0137(5) 0.0192(5) 0.0027(4) 0.0062(5) -0.0014(5)
C22 0.0241(6) 0.0120(5) 0.0209(6) 0.0025(4) 0.0023(5) 0.0020(5)
C23 0.0165(5) 0.0132(5) 0.0191(5) 0.0002(4) 0.0015(4) 0.0039(4)
C24 0.0112(4) 0.0120(4) 0.0143(4) -0.0004(4) 0.0006(3) 0.0012(4)
C25 0.0271(7) 0.0153(5) 0.0257(6) -0.0025(5) 0.0150(6) -0.0020(5)
C26 0.0279(7) 0.0139(5) 0.0124(4) 0.0037(4) 0.0028(4) 0.0070(5)
C27 0.0196(5) 0.0188(5) 0.0122(4) 0.0025(4) 0.0004(4) 0.0090(5)
C28 0.0202(6) 0.0216(6) 0.0153(5) 0.0007(5) -0.0028(4) 0.0078(5)
C29 0.0225(6) 0.0185(6) 0.0131(5) -0.0008(4) 0.0007(4) 0.0056(5)
C30 0.0180(5) 0.0138(5) 0.0134(4) -0.0002(4) 0.0018(4) 0.0053(4)
C31 0.0170(5) 0.0176(5) 0.0150(5) 0.0023(4) 0.0057(4) 0.0041(4)
C32 0.0249(7) 0.0241(6) 0.0177(5) 0.0071(5) 0.0080(5) 0.0007(5)
C33 0.0358(8) 0.0188(6) 0.0160(5) 0.0087(5) 0.0073(5) 0.0051(6)
O1S 0.0245(8) 0.0178(6) 0.0178(6) 0.0017(5) 0.0038(5) -0.0010(6)
C1S 0.0178(11) 0.0205(12) 0.0177(10) 0.0018(9) 0.0016(9) -0.0013(9)
O2S 0.0342(15) 0.0327(14) 0.0309(13) 0.0124(12) -0.0033(11) -0.0142(12)
C2S 0.020(2) 0.0290(18) 0.0231(16) 0.0070(13) 0.0061(14) 0.0054(16)
C3S 0.0146(10) 0.0240(13) 0.0154(10) -0.0004(9) 0.0023(8) -0.0003(9)
C4S 0.019(2) 0.036(2) 0.024(2) 0.0038(16) -0.0025(14) -0.0001(18)

loop_
_atom_type_symbol
_atom_type_description
_atom_type_scat_dispersion_real
_atom_type_scat_dispersion_imag
_atom_type_scat_source
C C 0.0033 0.0016 'International Tables Vol C Tables 4.2.6.8 and 6.1.1.4'
H H 0.0000 0.0000 'International Tables Vol C Tables 4.2.6.8 and 6.1.1.4'
P P 0.1023 0.0942 'International Tables Vol C Tables 4.2.6.8 and 6.1.1.4'
Cl Cl 0.1484 0.1585 'International Tables Vol C Tables 4.2.6.8 and 6.1.1.4'
Ir Ir -1.4442 7.9887 'International Tables Vol C Tables 4.2.6.8 and 6.1.1.4'
O O 0.0106 0.0060 'International Tables Vol C Tables 4.2.6.8 and 6.1.1.4'

loop_
_geom_angle_atom_site_label_1
_geom_angle_atom_site_label_2
_geom_angle_atom_site_label_3
_geom_angle
_geom_angle_site_symmetry_1
_geom_angle_site_symmetry_3
C6 C1 C2 109.54(10) . .
C6 C1 P1 112.80(7) . .
C2 C1 P1 116.69(8) . .
C27 Ir1 C26 39.11(6) . .
C27 Ir1 C31 97.15(5) . .
C26 Ir1 C31 81.23(5) . .
C27 Ir1 C30 80.74(5) . .
C26 Ir1 C30 89.16(5) . .
C31 Ir1 C30 37.32(6) . .
C27 Ir1 P1 93.42(4) . .
C26 Ir1 P1 92.24(4) . .
C31 Ir1 P1 153.73(4) . .
C30 Ir1 P1 168.87(4) . .
C27 Ir1 Cl1 154.44(4) . .
C26 Ir1 Cl1 164.28(5) . .
C31 Ir1 Cl1 87.06(4) . .
C30 Ir1 Cl1 87.83(4) . .
P1 Ir1 Cl1 93.682(10) . .
C13 P1 C7 103.66(5) . .
C13 P1 C1 106.27(5) . .
C7 P1 C1 108.28(6) . .
C13 P1 Ir1 112.07(4) . .
C7 P1 Ir1 109.70(4) . .
C1 P1 Ir1 116.07(4) . .
C3 C2 C1 110.19(10) . .
C4 C3 C2 111.53(10) . .
C5 C4 C3 111.18(11) . .
C6 C5 C4 110.97(10) . .
C5 C6 C1 109.49(10) . .
C8 C7 C12 110.70(11) . .
C8 C7 P1 116.89(8) . .
C12 C7 P1 112.51(9) . .
C7 C8 C9 110.51(10) . .
C10 C9 C8 111.19(12) . .
C11 C10 C9 111.12(13) . .
C10 C11 C12 112.29(12) . .
C11 C12 C7 110.21(12) . .
C14 C13 C18 117.49(11) . .
C14 C13 P1 118.65(9) . .
C18 C13 P1 123.55(9) . .
C15 C14 C13 122.40(13) . .
C16 C15 C14 119.65(13) . .
C15 C16 C17 119.25(13) . .
C16 C17 C18 122.02(13) . .
C17 C18 C13 119.17(11) . .
C17 C18 C19 116.31(11) . .
C13 C18 C19 124.52(11) . .
C24 C19 C20 119.45(11) . .
C24 C19 C18 119.88(10) . .
C20 C19 C18 120.59(11) . .
C21 C20 C19 118.44(12) . .
C21 C20 C25 118.48(12) . .
C19 C20 C25 123.08(12) . .
C22 C21 C20 121.71(12) . .
C21 C22 C23 119.59(13) . .
C24 C23 C22 119.53(12) . .
C23 C24 C19 121.24(11) . .
C27 C26 C33 123.26(13) . .
C27 C26 Ir1 69.70(7) . .
C33 C26 Ir1 114.21(10) . .
C26 C27 C28 124.71(12) . .
C26 C27 Ir1 71.19(8) . .
C28 C27 Ir1 112.14(9) . .
C27 C28 C29 112.71(13) . .
C30 C29 C28 111.62(11) . .
C31 C30 C29 122.84(12) . .
C31 C30 Ir1 70.17(8) . .
C29 C30 Ir1 112.85(9) . .
C30 C31 C32 124.43(14) . .
C30 C31 Ir1 72.52(7) . .
C32 C31 Ir1 110.35(9) . .
C31 C32 C33 113.17(12) . .
C26 C33 C32 112.17(11) . .
C1S O1S C1S 180.0(2) . 2_775
C1S O1S C3S 112.80(18) . .
C1S O1S C3S 67.20(18) 2_775 .
C1S O1S C3S 67.20(18) . 2_775
C1S O1S C3S 112.80(18) 2_775 2_775
C3S O1S C3S 179.999(1) . 2_775
O2S C1S O1S 127.2(3) . .
O2S C1S C2S 112.3(3) . .
O1S C1S C2S 120.0(3) . .
C4S C3S O1S 113.5(4) . .

loop_
_geom_bond_atom_site_label_1
_geom_bond_atom_site_label_2
_geom_bond_distance
_geom_bond_site_symmetry_2
C1 C6 1.5363(17) .
C1 C2 1.5374(16) .
C1 P1 1.8567(11) .
Cl1 Ir1 2.3625(3) .
Ir1 C27 2.1107(13) .
Ir1 C26 2.1303(12) .
Ir1 C31 2.1673(12) .
Ir1 C30 2.1975(13) .
Ir1 P1 2.3577(3) .
P1 C13 1.8519(12) .
P1 C7 1.8567(13) .
C2 C3 1.5341(16) .
C3 C4 1.529(2) .
C4 C5 1.5289(19) .
C5 C6 1.5289(16) .
C7 C8 1.5311(18) .
C7 C12 1.5374(18) .
C8 C9 1.5341(18) .
C9 C10 1.530(2) .
C10 C11 1.524(3) .
C11 C12 1.530(2) .
C13 C14 1.4060(16) .
C13 C18 1.4161(17) .
C14 C15 1.3898(19) .
C15 C16 1.383(2) .
C16 C17 1.387(2) .
C17 C18 1.4009(18) .
C18 C19 1.4911(17) .
C19 C24 1.3967(17) .
C19 C20 1.4123(17) .
C20 C21 1.395(2) .
C20 C25 1.517(2) .
C21 C22 1.392(2) .
C22 C23 1.392(2) .
C23 C24 1.3893(18) .
C26 C27 1.420(2) .
C26 C33 1.529(2) .
C27 C28 1.518(2) .
C28 C29 1.537(2) .
C29 C30 1.520(2) .
C30 C31 1.397(2) .
C31 C32 1.5122(19) .
C32 C33 1.536(3) .
O1S C1S 1.322(3) .
O1S C1S 1.322(3) 2_775
O1S C3S 1.517(3) .
O1S C3S 1.517(3) 2_775
C1S O2S 1.197(4) .
C1S C2S 1.448(7) .
C3S C4S 1.190(6) .

loop_
_geom_torsion_atom_site_label_1
_geom_torsion_atom_site_label_2
_geom_torsion_atom_site_label_3
_geom_torsion_atom_site_label_4
_geom_torsion
_geom_torsion_site_symmetry_1
C6 C1 P1 C13 -163.25(9) .
C2 C1 P1 C13 -35.12(11) .
C6 C1 P1 C7 -52.42(10) .
C2 C1 P1 C7 75.70(10) .
C6 C1 P1 Ir1 71.41(9) .
C2 C1 P1 Ir1 -160.46(8) .
C27 Ir1 P1 C13 26.22(6) .
C26 Ir1 P1 C13 65.36(6) .
C31 Ir1 P1 C13 139.97(9) .
C30 Ir1 P1 C13 -31.71(18) .
Cl1 Ir1 P1 C13 -129.21(4) .
C27 Ir1 P1 C7 -88.35(6) .
C26 Ir1 P1 C7 -49.21(6) .
C31 Ir1 P1 C7 25.40(10) .
C30 Ir1 P1 C7 -146.28(18) .
Cl1 Ir1 P1 C7 116.22(4) .
C27 Ir1 P1 C1 148.54(6) .
C26 Ir1 P1 C1 -172.31(6) .
C31 Ir1 P1 C1 -97.71(9) .
C30 Ir1 P1 C1 90.62(18) .
Cl1 Ir1 P1 C1 -6.88(4) .
C6 C1 C2 C3 -59.01(13) .
P1 C1 C2 C3 171.30(9) .
C1 C2 C3 C4 55.91(15) .
C2 C3 C4 C5 -54.07(15) .
C3 C4 C5 C6 55.63(15) .
C4 C5 C6 C1 -58.90(14) .
C2 C1 C6 C5 60.49(13) .
P1 C1 C6 C5 -167.74(9) .
C13 P1 C7 C8 66.30(10) .
C1 P1 C7 C8 -46.27(11) .
Ir1 P1 C7 C8 -173.85(8) .
C13 P1 C7 C12 -163.97(9) .
C1 P1 C7 C12 83.45(10) .
Ir1 P1 C7 C12 -44.13(10) .
C12 C7 C8 C9 57.76(14) .
P1 C7 C8 C9 -171.67(10) .
C7 C8 C9 C10 -56.69(16) .
C8 C9 C10 C11 54.81(16) .
C9 C10 C11 C12 -54.61(16) .
C10 C11 C12 C7 55.44(17) .
C8 C7 C12 C11 -56.77(14) .
P1 C7 C12 C11 170.40(10) .
C7 P1 C13 C14 19.78(11) .
C1 P1 C13 C14 133.81(10) .
Ir1 P1 C13 C14 -98.44(10) .
C7 P1 C13 C18 -166.82(10) .
C1 P1 C13 C18 -52.79(11) .
Ir1 P1 C13 C18 74.97(10) .
C18 C13 C14 C15 -0.60(18) .
P1 C13 C14 C15 173.21(11) .
C13 C14 C15 C16 -0.4(2) .
C14 C15 C16 C17 1.2(2) .
C15 C16 C17 C18 -1.0(2) .
C16 C17 C18 C13 0.0(2) .
C16 C17 C18 C19 -179.45(13) .
C14 C13 C18 C17 0.82(17) .
P1 C13 C18 C17 -172.65(10) .
C14 C13 C18 C19 -179.82(11) .
P1 C13 C18 C19 6.71(17) .
C17 C18 C19 C24 117.83(14) .
C13 C18 C19 C24 -61.55(18) .
C17 C18 C19 C20 -58.90(18) .
C13 C18 C19 C20 121.73(14) .
C24 C19 C20 C21 2.4(2) .
C18 C19 C20 C21 179.13(13) .
C24 C19 C20 C25 -177.81(15) .
C18 C19 C20 C25 -1.1(2) .
C19 C20 C21 C22 -1.3(2) .
C25 C20 C21 C22 178.88(16) .
C20 C21 C22 C23 -0.3(3) .
C21 C22 C23 C24 0.8(2) .
C22 C23 C24 C19 0.3(2) .
C20 C19 C24 C23 -1.9(2) .
C18 C19 C24 C23 -178.69(13) .
C31 Ir1 C26 C27 112.92(8) .
C30 Ir1 C26 C27 76.29(8) .
P1 Ir1 C26 C27 -92.67(7) .
Cl1 Ir1 C26 C27 155.23(12) .
C27 Ir1 C26 C33 -118.35(15) .
C31 Ir1 C26 C33 -5.43(12) .
C30 Ir1 C26 C33 -42.06(12) .
P1 Ir1 C26 C33 148.99(12) .
Cl1 Ir1 C26 C33 36.9(2) .
C33 C26 C27 C28 1.9(2) .
Ir1 C26 C27 C28 -104.38(13) .
C33 C26 C27 Ir1 106.27(13) .
C31 Ir1 C27 C26 -66.55(8) .
C30 Ir1 C27 C26 -100.19(8) .
P1 Ir1 C27 C26 89.35(7) .
Cl1 Ir1 C27 C26 -164.74(7) .
C26 Ir1 C27 C28 120.72(13) .
C31 Ir1 C27 C28 54.17(11) .
C30 Ir1 C27 C28 20.53(10) .
P1 Ir1 C27 C28 -149.93(10) .
Cl1 Ir1 C27 C28 -44.02(15) .
C26 C27 C28 C29 47.03(18) .
Ir1 C27 C28 C29 -34.84(15) .
C27 C28 C29 C30 31.71(18) .
C28 C29 C30 C31 -94.66(16) .
C28 C29 C30 Ir1 -14.22(16) .
C27 Ir1 C30 C31 114.95(9) .
C26 Ir1 C30 C31 76.57(9) .
P1 Ir1 C30 C31 173.93(14) .
Cl1 Ir1 C30 C31 -88.00(7) .
C27 Ir1 C30 C29 -3.32(10) .
C26 Ir1 C30 C29 -41.70(11) .
C31 Ir1 C30 C29 -118.27(13) .
P1 Ir1 C30 C29 55.7(2) .
Cl1 Ir1 C30 C29 153.73(10) .
C29 C30 C31 C32 1.9(2) .
Ir1 C30 C31 C32 -103.07(13) .
C29 C30 C31 Ir1 104.98(12) .
C27 Ir1 C31 C30 -64.41(9) .
C26 Ir1 C31 C30 -100.25(9) .
P1 Ir1 C31 C30 -177.36(6) .
Cl1 Ir1 C31 C30 90.28(7) .
C27 Ir1 C31 C32 56.62(12) .
C26 Ir1 C31 C32 20.78(11) .
C30 Ir1 C31 C32 121.03(15) .
P1 Ir1 C31 C32 -56.33(16) .
Cl1 Ir1 C31 C32 -148.70(11) .
C30 C31 C32 C33 49.33(19) .
Ir1 C31 C32 C33 -32.96(17) .
C27 C26 C33 C32 -91.65(19) .
Ir1 C26 C33 C32 -10.86(18) .
C31 C32 C33 C26 29.0(2) .
C1S O1S C1S O2S -20(18) 2_775
C3S O1S C1S O2S -3.4(4) .
C3S O1S C1S O2S 176.6(4) 2_775
C1S O1S C1S C2S 151(18) 2_775
C3S O1S C1S C2S 167.6(3) .
C3S O1S C1S C2S -12.4(3) 2_775
C1S O1S C3S C4S 178.4(4) .
C1S O1S C3S C4S -1.6(4) 2_775
C3S O1S C3S C4S 157(32) 2_775
